data_7211474
loop_
_publ_author_name
'Qi, Jin-Li'
'Zheng, Yue-Qing'
'Xu, Wei'
'Zhu, Hong-Lin'
'Lin, Jian-Li'
'Chang, Hai-Sheng'

_publ_section_title
;
 New Ce(iii) sulfate--tartrate-based MOFs: an insight into the
 controllable self-assembly of acentric metal--organic complexes
;
_journal_issue 48
_journal_name_full CrystEngComm
_journal_page_first 10618
_journal_paper_doi 10.1039/c3ce41740a
_journal_volume 15
_journal_year 2013
_chemical_absolute_configuration ad
_chemical_formula_moiety 'C8 H12 Ce2 O18 S, H4 O, 2(O0.50), 2(H2 O)'
_chemical_formula_sum 'C8 H20 Ce2 O22 S'
_chemical_formula_weight 780.55
_chemical_name_systematic
;
?
;
_space_group_IT_number 5
_symmetry_cell_setting monoclinic
_symmetry_space_group_name_Hall 'C 2y'
_symmetry_space_group_name_H-M 'C 1 2 1'
_atom_sites_solution_hydrogens geom
_atom_sites_solution_primary direct
_atom_sites_solution_secondary difmap
_audit_creation_method SHELXL-97
_cell_angle_alpha 90.00
_cell_angle_beta 91.48(3)
_cell_angle_gamma 90.00
_cell_formula_units_Z 2
_cell_length_a 21.963(4)
_cell_length_b 7.6577(15)
_cell_length_c 6.1689(12)
_cell_measurement_reflns_used 5057
_cell_measurement_temperature 293(2)
_cell_measurement_theta_max 27.40
_cell_measurement_theta_min 3.30
_cell_volume 1037.2(3)
_computing_cell_refinement RAPID-AUTO
_computing_data_collection 'RAPID-AUTO (Rigaku, 1998)'
_computing_data_reduction 'CrystalStructure (Rigaku/MSC, 2004)'
_computing_molecular_graphics 'ORTEPII (Johnson, 1976)'
_computing_publication_material SHELXL-97
_computing_structure_refinement 'SHELXL-97 (Sheldrick, 2008)'
_computing_structure_solution 'SHELXS-97 (Sheldrick, 2008)'
_diffrn_ambient_temperature 293(2)
_diffrn_detector_area_resol_mean 0
_diffrn_measured_fraction_theta_full 0.998
_diffrn_measured_fraction_theta_max 0.998
_diffrn_measurement_device_type 'Rigaku R-AXIS RAPID'
_diffrn_measurement_method '\w scans'
_diffrn_radiation_monochromator graphite
_diffrn_radiation_source 'fine-focus sealed tube'
_diffrn_radiation_type MoK\a
_diffrn_radiation_wavelength 0.71073
_diffrn_reflns_av_R_equivalents 0.0683
_diffrn_reflns_av_sigmaI/netI 0.0664
_diffrn_reflns_limit_h_max 27
_diffrn_reflns_limit_h_min -28
_diffrn_reflns_limit_k_max 9
_diffrn_reflns_limit_k_min -8
_diffrn_reflns_limit_l_max 7
_diffrn_reflns_limit_l_min -7
_diffrn_reflns_number 5057
_diffrn_reflns_theta_full 27.40
_diffrn_reflns_theta_max 27.40
_diffrn_reflns_theta_min 3.30
_diffrn_standards_decay_% 0
_diffrn_standards_interval_count image
_diffrn_standards_interval_time 0
_diffrn_standards_number 0
_exptl_absorpt_coefficient_mu 4.541
_exptl_absorpt_correction_T_max 0.607
_exptl_absorpt_correction_T_min 0.331
_exptl_absorpt_correction_type empirical
_exptl_absorpt_process_details 'ABSCOR (Higashi, 1995)'
_exptl_crystal_colour colorless
_exptl_crystal_density_diffrn 2.499
_exptl_crystal_density_method 'not measured'
_exptl_crystal_description platy
_exptl_crystal_F_000 752
_exptl_crystal_size_max 0.320
_exptl_crystal_size_mid 0.210
_exptl_crystal_size_min 0.110
_refine_diff_density_max 1.236
_refine_diff_density_min -0.759
_refine_diff_density_rms 0.197
_refine_ls_abs_structure_details 'Flack H D (1983), Acta Cryst. A39, 876-881'
_refine_ls_abs_structure_Flack 0.02(2)
_refine_ls_extinction_method none
_refine_ls_goodness_of_fit_ref 1.090
_refine_ls_hydrogen_treatment constr
_refine_ls_matrix_type full
_refine_ls_number_parameters 154
_refine_ls_number_reflns 2100
_refine_ls_number_restraints 1
_refine_ls_restrained_S_all 1.089
_refine_ls_R_factor_all 0.0291
_refine_ls_R_factor_gt 0.0286
_refine_ls_shift/su_max 0.007
_refine_ls_shift/su_mean 0.000
_refine_ls_structure_factor_coef Fsqd
_refine_ls_weighting_details 'calc w=1/[\s^2^(Fo^2^)+(0.0000P)^2^+3.5094P] where P=(Fo^2^+2Fc^2^)/3'
_refine_ls_weighting_scheme calc
_refine_ls_wR_factor_gt 0.0652
_refine_ls_wR_factor_ref 0.0654
_reflns_number_gt 2072
_reflns_number_total 2100
_reflns_threshold_expression >2sigma(I)
_cod_data_source_file c3ce41740a.txt
_cod_data_source_block shx97_2
_cod_original_sg_symbol_H-M 'C 2'
_cod_database_code 7211474

loop_
_symmetry_equiv_pos_as_xyz
'x, y, z'
'-x, y, -z'
'x+1/2, y+1/2, z'
'-x+1/2, y+1/2, -z'

loop_
_atom_site_label
_atom_site_type_symbol
_atom_site_fract_x
_atom_site_fract_y
_atom_site_fract_z
_atom_site_U_iso_or_equiv
_atom_site_adp_type
_atom_site_occupancy
_atom_site_symmetry_multiplicity
_atom_site_calc_flag
_atom_site_refinement_flags
_atom_site_disorder_assembly
_atom_site_disorder_group
Ce Ce 0.354680(10) 0.74659(7) 0.94994(3) 0.01463(9) Uani 1 1 d . . .
S S 0.5000 0.7451(6) 1.0000 0.0204(3) Uani 1 2 d S . .
O1 O 0.4561(2) 0.6383(7) 1.1142(8) 0.0332(11) Uani 1 1 d . . .
O2 O 0.4627(2) 0.8558(7) 0.8514(8) 0.0363(12) Uani 1 1 d . . .
O3 O 0.3440(2) 0.7989(5) 1.3445(6) 0.0267(11) Uani 1 1 d . . .
O4 O 0.3409(2) 0.9555(6) 1.6466(6) 0.0238(9) Uani 1 1 d . . .
O5 O 0.3623(2) 1.0559(6) 1.0972(7) 0.0202(10) Uani 1 1 d . . .
H5B H 0.3938 1.1129 1.0613 0.024 Uiso 1 1 d . . .
O6 O 0.23679(18) 1.1092(5) 1.2825(6) 0.0173(8) Uani 1 1 d . . .
H6B H 0.2451 1.0242 1.1986 0.021 Uiso 1 1 d . . .
O7 O 0.3353(2) 1.4618(6) 1.1392(8) 0.0245(10) Uani 1 1 d . . .
O8 O 0.2499(2) 1.3545(6) 0.9956(7) 0.0238(9) Uani 1 1 d . . .
C1 C 0.3444(3) 0.9392(8) 1.4453(8) 0.0185(11) Uani 1 1 d . . .
C2 C 0.3496(3) 1.1074(7) 1.3093(8) 0.0166(11) Uani 1 1 d . . .
H2A H 0.3832 1.1789 1.3675 0.020 Uiso 1 1 calc R . .
C3 C 0.2903(2) 1.2123(6) 1.3138(8) 0.0146(12) Uani 1 1 d . . .
H3A H 0.2882 1.2702 1.4551 0.018 Uiso 1 1 calc R . .
C4 C 0.2929(3) 1.3543(6) 1.1372(8) 0.0142(10) Uani 1 1 d . . .
O9 O 0.3885(3) 0.5478(6) 0.6431(7) 0.0340(12) Uani 1 1 d . . .
H9A H 0.4162 0.4915 0.5758 0.041 Uiso 1 1 d . . .
H9B H 0.3667 0.6130 0.5580 0.041 Uiso 1 1 d . . .
O10A O 0.4257(5) 1.241(3) 0.8390(18) 0.055(2) Uani 0.50 1 d P A 1
H10A H 0.4069 1.3268 0.7830 0.066 Uiso 1 1 d . B 1
H10B H 0.4459 1.1889 0.7415 0.066 Uiso 1 1 d . C 1
O10B O 0.4543(6) 1.2781(14) 1.001(2) 0.055(2) Uani 0.50 1 d P D 2
O11 O 0.5000 1.0618(13) 0.5000 0.065(4) Uani 1 2 d S . .
H11A H 0.4840 1.0025 0.5978 0.078 Uiso 1 1 d . . .
O12 O 0.5000 0.4306(19) 0.5000 0.092(5) Uani 1 2 d S . .
H12A H 0.5126 0.3729 0.3886 0.110 Uiso 1 1 d . . .

loop_
_atom_site_aniso_label
_atom_site_aniso_U_11
_atom_site_aniso_U_22
_atom_site_aniso_U_33
_atom_site_aniso_U_23
_atom_site_aniso_U_13
_atom_site_aniso_U_12
Ce 0.01343(15) 0.01544(14) 0.01489(13) 0.00374(15) -0.00207(8) 0.00122(18)
S 0.0127(7) 0.0216(8) 0.0266(7) 0.000 -0.0025(6) 0.000
O1 0.016(2) 0.042(3) 0.041(2) 0.021(2) -0.0053(19) -0.001(2)
O2 0.021(3) 0.042(3) 0.046(3) 0.022(2) -0.003(2) 0.000(2)
O3 0.043(3) 0.021(2) 0.0164(18) 0.0024(12) -0.0007(17) 0.0030(17)
O4 0.033(3) 0.025(2) 0.0138(18) 0.0038(14) -0.0025(16) 0.002(2)
O5 0.019(3) 0.020(2) 0.022(2) 0.0072(15) 0.0030(17) -0.009(2)
O6 0.013(2) 0.0151(18) 0.0240(18) 0.0002(14) 0.0024(15) -0.0015(17)
O7 0.023(3) 0.015(2) 0.035(2) 0.0084(17) -0.008(2) 0.001(2)
O8 0.016(2) 0.028(2) 0.027(2) 0.0110(16) -0.0036(16) -0.0001(19)
C1 0.018(3) 0.019(3) 0.018(3) 0.0024(18) -0.0062(19) 0.000(3)
C2 0.017(3) 0.017(3) 0.015(2) 0.0008(18) -0.006(2) -0.001(2)
C3 0.018(2) 0.010(3) 0.016(2) 0.0005(16) -0.0038(17) -0.003(2)
C4 0.015(3) 0.006(2) 0.021(2) 0.0027(17) -0.0014(19) -0.003(2)
O9 0.045(4) 0.035(3) 0.022(2) -0.0031(17) -0.001(2) 0.022(3)
O10A 0.059(6) 0.028(4) 0.079(5) 0.008(5) 0.035(4) -0.003(5)
O10B 0.059(6) 0.028(4) 0.079(5) 0.008(5) 0.035(4) -0.003(5)
O11 0.103(12) 0.038(6) 0.056(6) 0.000 0.037(7) 0.000
O12 0.038(7) 0.074(11) 0.165(15) 0.000 0.028(9) 0.000

loop_
_atom_type_symbol
_atom_type_description
_atom_type_scat_dispersion_real
_atom_type_scat_dispersion_imag
_atom_type_scat_source
C C 0.0033 0.0016 'International Tables Vol C Tables 4.2.6.8 and 6.1.1.4'
H H 0.0000 0.0000 'International Tables Vol C Tables 4.2.6.8 and 6.1.1.4'
O O 0.0106 0.0060 'International Tables Vol C Tables 4.2.6.8 and 6.1.1.4'
S S 0.1246 0.1234 'International Tables Vol C Tables 4.2.6.8 and 6.1.1.4'
Ce Ce -0.2486 2.6331 'International Tables Vol C Tables 4.2.6.8 and 6.1.1.4'

loop_
_geom_angle_atom_site_label_1
_geom_angle_atom_site_label_2
_geom_angle_atom_site_label_3
_geom_angle
_geom_angle_site_symmetry_1
_geom_angle_site_symmetry_3
O8 Ce O4 77.90(16) 4_547 1_554
O8 Ce O3 72.62(15) 4_547 .
O4 Ce O3 128.60(13) 1_554 .
O8 Ce O7 93.34(16) 4_547 1_545
O4 Ce O7 153.22(14) 1_554 1_545
O3 Ce O7 70.35(15) . 1_545
O8 Ce O5 72.11(15) 4_547 .
O4 Ce O5 70.94(13) 1_554 .
O3 Ce O5 60.42(12) . .
O7 Ce O5 130.75(15) 1_545 .
O8 Ce O9 126.06(15) 4_547 .
O4 Ce O9 81.78(14) 1_554 .
O3 Ce O9 149.21(14) . .
O7 Ce O9 83.29(16) 1_545 .
O5 Ce O9 143.39(16) . .
O8 Ce O1 148.88(15) 4_547 .
O4 Ce O1 126.65(16) 1_554 .
O3 Ce O1 76.56(16) . .
O7 Ce O1 72.02(15) 1_545 .
O5 Ce O1 96.40(16) . .
O9 Ce O1 80.45(17) . .
O8 Ce O2 141.26(18) 4_547 .
O4 Ce O2 73.16(15) 1_554 .
O3 Ce O2 106.66(17) . .
O7 Ce O2 123.58(16) 1_545 .
O5 Ce O2 74.43(17) . .
O9 Ce O2 74.60(18) . .
O1 Ce O2 53.68(14) . .
O8 Ce O6 60.87(13) 4_547 4_547
O4 Ce O6 76.79(14) 1_554 4_547
O3 Ce O6 120.26(14) . 4_547
O7 Ce O6 76.85(13) 1_545 4_547
O5 Ce O6 127.20(13) . 4_547
O9 Ce O6 66.03(15) . 4_547
O1 Ce O6 136.35(15) . 4_547
O2 Ce O6 133.06(14) . 4_547
O8 Ce S 156.39(12) 4_547 .
O4 Ce S 100.25(13) 1_554 .
O3 Ce S 91.44(12) . .
O7 Ce S 97.60(13) 1_545 .
O5 Ce S 84.96(13) . .
O9 Ce S 76.19(14) . .
O1 Ce S 26.51(12) . .
O2 Ce S 27.16(12) . .
O6 Ce S 142.17(10) 4_547 .
O8 Ce H9B 111.6 4_547 .
O4 Ce H9B 64.7 1_554 .
O3 Ce H9B 166.5 . .
O7 Ce H9B 96.4 1_545 .
O5 Ce H9B 132.9 . .
O9 Ce H9B 18.9 . .
O1 Ce H9B 97.5 . .
O2 Ce H9B 78.3 . .
O6 Ce H9B 56.3 4_547 .
S Ce H9B 87.9 . .
O1 S O1 111.8(5) 2_657 .
O1 S O2 104.9(3) 2_657 2_657
O1 S O2 112.6(3) . 2_657
O1 S O2 112.6(3) 2_657 .
O1 S O2 104.9(3) . .
O2 S O2 110.2(5) 2_657 .
O1 S Ce 51.61(17) 2_657 2_657
O1 S Ce 128.7(2) . 2_657
O2 S Ce 53.3(2) 2_657 2_657
O2 S Ce 126.4(3) . 2_657
O1 S Ce 128.7(2) 2_657 .
O1 S Ce 51.61(17) . .
O2 S Ce 126.4(2) 2_657 .
O2 S Ce 53.3(2) . .
Ce S Ce 179.59(17) 2_657 .
S O1 Ce 101.9(2) . .
S O2 Ce 99.5(2) . .
C1 O3 Ce 129.1(3) . .
C1 O4 Ce 132.5(4) . 1_556
C2 O5 Ce 125.7(3) . .
C2 O5 H5B 106.4 . .
Ce O5 H5B 115.5 . .
C3 O6 Ce 117.6(3) . 4_557
C3 O6 H6B 108.4 . .
Ce O6 H6B 98.4 4_557 .
C4 O7 Ce 134.9(4) . 1_565
C4 O8 Ce 125.7(4) . 4_557
O3 C1 O4 125.7(5) . .
O3 C1 C2 116.7(4) . .
O4 C1 C2 117.6(5) . .
O5 C2 C3 110.8(4) . .
O5 C2 C1 107.0(4) . .
C3 C2 C1 110.7(4) . .
O5 C2 H2A 109.4 . .
C3 C2 H2A 109.4 . .
C1 C2 H2A 109.4 . .
O6 C3 C2 113.9(4) . .
O6 C3 C4 109.9(4) . .
C2 C3 C4 108.1(4) . .
O6 C3 H3A 108.2 . .
C2 C3 H3A 108.2 . .
C4 C3 H3A 108.2 . .
O7 C4 O8 123.4(5) . .
O7 C4 C3 120.1(5) . .
O8 C4 C3 116.5(5) . .
Ce O9 H9A 151.4 . .
Ce O9 H9B 86.5 . .
H9A O9 H9B 112.6 . .
H10A O10A H10B 109.3 . .

loop_
_geom_bond_atom_site_label_1
_geom_bond_atom_site_label_2
_geom_bond_distance
_geom_bond_site_symmetry_2
Ce O8 2.471(5) 4_547
Ce O4 2.475(4) 1_554
Ce O3 2.484(4) .
Ce O7 2.515(5) 1_545
Ce O5 2.541(5) .
Ce O9 2.554(4) .
Ce O1 2.562(5) .
Ce O2 2.601(5) .
Ce O6 2.655(4) 4_547
Ce S 3.1986(7) .
Ce H9B 2.6448 .
S O1 1.459(6) 2_657
S O1 1.459(6) .
S O2 1.481(5) 2_657
S O2 1.481(5) .
S Ce 3.1986(7) 2_657
O3 C1 1.242(7) .
O4 C1 1.252(6) .
O4 Ce 2.475(4) 1_556
O5 C2 1.401(7) .
O5 H5B 0.8524 .
O6 C3 1.425(6) .
O6 Ce 2.655(4) 4_557
O6 H6B 0.8546 .
O7 C4 1.243(7) .
O7 Ce 2.515(5) 1_565
O8 C4 1.271(7) .
O8 Ce 2.471(5) 4_557
C1 C2 1.543(7) .
C2 C3 1.531(8) .
C2 H2A 0.9800 .
C3 C4 1.541(6) .
C3 H3A 0.9800 .
O9 H9A 0.8616 .
O9 H9B 0.8597 .
O10A H10A 0.8473 .
O10A H10B 0.8539 .
O11 H11A 0.8396 .
O12 H12A 0.8679 .
